data_2231228
loop_
_publ_author_name
'Br\"ucher, Oliver'
'Bergstr\"asser, Uwe'
'Kelm, Harald'
'Hartung, Jens'

_publ_section_title
;
 <i>tert</i>-Butyl 1-hydroxypiperidine-2-carboxylate
;
_journal_coeditor_code NC2235
_journal_issue 8
_journal_name_full 'Acta Crystallographica Section E'
_journal_page_first o2061
_journal_paper_doi 10.1107/S1600536811026894
_journal_volume 67
_journal_year 2011
_chemical_formula_iupac 'C10 H19 N O3'
_chemical_formula_moiety 'C10 H19 N O3'
_chemical_formula_sum 'C10 H19 N O3'
_chemical_formula_weight 201.26
_chemical_melting_point 356
_chemical_name_systematic
;
<i>tert</i>-Butyl 1-hydroxypiperidine-2-carboxylate
;
_space_group_IT_number 14
_symmetry_cell_setting monoclinic
_symmetry_space_group_name_Hall '-P 2yn'
_symmetry_space_group_name_H-M 'P 1 21/n 1'
_atom_sites_solution_hydrogens geom
_atom_sites_solution_primary direct
_atom_sites_solution_secondary difmap
_audit_creation_method SHELXL-97
_cell_angle_alpha 90.00
_cell_angle_beta 110.377(3)
_cell_angle_gamma 90.00
_cell_formula_units_Z 4
_cell_length_a 10.1685(3)
_cell_length_b 12.1271(2)
_cell_length_c 10.2083(3)
_cell_measurement_reflns_used 2751
_cell_measurement_temperature 150(2)
_cell_measurement_theta_max 62.6025
_cell_measurement_theta_min 3.6412
_cell_volume 1180.06(6)
_computing_cell_refinement 'CrysAlis RED (Oxford Diffraction, 2008)'
_computing_data_collection 'CrysAlis CCD (Oxford Diffraction, 2008)'
_computing_data_reduction 'CrysAlis RED (Oxford Diffraction, 2008)'
_computing_molecular_graphics 'ORTEP-3 (Farrugia, 1997)'
_computing_publication_material 'SHELXL97 (Sheldrick, 2008)'
_computing_structure_refinement 'SHELXL97 (Sheldrick, 2008)'
_computing_structure_solution 'SHELXS97 (Sheldrick, 2008)'
_diffrn_ambient_temperature 150(2)
_diffrn_detector_area_resol_mean 16.1399
_diffrn_measured_fraction_theta_full 0.978
_diffrn_measured_fraction_theta_max 0.978
_diffrn_measurement_device_type 'Oxford Diffraction Gemini S Ultra'
_diffrn_measurement_method \w-scans
_diffrn_radiation_monochromator graphite
_diffrn_radiation_source 'fine-focus sealed tube'
_diffrn_radiation_type CuK\a
_diffrn_radiation_wavelength 1.54184
_diffrn_reflns_av_R_equivalents 0.0257
_diffrn_reflns_av_sigmaI/netI 0.0283
_diffrn_reflns_limit_h_max 11
_diffrn_reflns_limit_h_min -11
_diffrn_reflns_limit_k_max 12
_diffrn_reflns_limit_k_min -13
_diffrn_reflns_limit_l_max 11
_diffrn_reflns_limit_l_min -11
_diffrn_reflns_number 5815
_diffrn_reflns_theta_full 62.66
_diffrn_reflns_theta_max 62.66
_diffrn_reflns_theta_min 6.43
_exptl_absorpt_coefficient_mu 0.677
_exptl_absorpt_correction_T_max 0.8822
_exptl_absorpt_correction_T_min 0.8544
_exptl_absorpt_correction_type multi-scan
_exptl_absorpt_process_details '(CrysAlis RED; Oxford Diffraction, 2008)'
_exptl_crystal_colour colourless
_exptl_crystal_density_diffrn 1.133
_exptl_crystal_density_method 'not measured'
_exptl_crystal_description 'indifferent fragment'
_exptl_crystal_F_000 440
_exptl_crystal_size_max 0.24
_exptl_crystal_size_mid 0.21
_exptl_crystal_size_min 0.19
_refine_diff_density_max 0.390
_refine_diff_density_min -0.232
_refine_ls_extinction_method none
_refine_ls_goodness_of_fit_ref 1.093
_refine_ls_hydrogen_treatment constr
_refine_ls_matrix_type full
_refine_ls_number_parameters 131
_refine_ls_number_reflns 1851
_refine_ls_number_restraints 0
_refine_ls_restrained_S_all 1.093
_refine_ls_R_factor_all 0.0580
_refine_ls_R_factor_gt 0.0485
_refine_ls_shift/su_max 0.001
_refine_ls_shift/su_mean 0.000
_refine_ls_structure_factor_coef Fsqd
_refine_ls_weighting_details 'calc w=1/[\s^2^(Fo^2^)+(0.1003P)^2^+0.0000P] where P=(Fo^2^+2Fc^2^)/3'
_refine_ls_weighting_scheme calc
_refine_ls_wR_factor_gt 0.1406
_refine_ls_wR_factor_ref 0.1462
_reflns_number_gt 1440
_reflns_number_total 1851
_reflns_threshold_expression I>2sigma(I)
_cod_data_source_file nc2235.cif
_cod_data_source_block I
_cod_original_cell_volume 1180.06(5)
_cod_original_sg_symbol_H-M 'P 21/n'
_cod_database_code 2231228
_cod_database_fobs_code 2231228

loop_
_symmetry_equiv_pos_as_xyz
'x, y, z'
'-x+1/2, y+1/2, -z+1/2'
'-x, -y, -z'
'x-1/2, -y-1/2, z-1/2'

loop_
_atom_site_type_symbol
_atom_site_label
_atom_site_fract_x
_atom_site_fract_y
_atom_site_fract_z
_atom_site_U_iso_or_equiv
_atom_site_adp_type
_atom_site_calc_flag
_atom_site_refinement_flags
_atom_site_occupancy
_atom_site_symmetry_multiplicity
C C1 0.22238(18) 0.85238(14) -0.04530(19) 0.0323(4) Uani d . 1 1
O O1 0.11112(15) 0.80571(12) -0.08516(16) 0.0512(5) Uani d . 1 1
O O2 0.32151(13) 0.84628(10) -0.10296(13) 0.0368(4) Uani d . 1 1
C C2 0.27379(18) 0.92188(14) 0.08639(18) 0.0330(4) Uani d . 1 1
H H2 0.3532 0.9699 0.0850 0.040 Uiso calc R 1 1
N N1 0.15807(15) 0.98997(12) 0.09477(14) 0.0313(4) Uani d . 1 1
O O3 0.12723(13) 1.06522(10) -0.02218(14) 0.0401(4) Uani d . 1 1
H H3 0.0425 1.0839 -0.0481 0.060 Uiso calc R 1 1
C C3 0.3223(2) 0.84527(16) 0.2126(2) 0.0439(5) Uani d . 1 1
H H3A 0.2449 0.7946 0.2093 0.053 Uiso calc R 1 1
H H3B 0.4019 0.8002 0.2085 0.053 Uiso calc R 1 1
C C4 0.3675(2) 0.9091(2) 0.3492(2) 0.0541(6) Uani d . 1 1
H H4A 0.4526 0.9528 0.3590 0.065 Uiso calc R 1 1
H H4B 0.3901 0.8572 0.4289 0.065 Uiso calc R 1 1
C C5 0.2493(2) 0.9855(2) 0.3503(2) 0.0529(6) Uani d . 1 1
H H5A 0.1686 0.9411 0.3532 0.063 Uiso calc R 1 1
H H5B 0.2814 1.0323 0.4351 0.063 Uiso calc R 1 1
C C6 0.2036(2) 1.05791(16) 0.2217(2) 0.0427(5) Uani d . 1 1
H H6A 0.1254 1.1060 0.2230 0.051 Uiso calc R 1 1
H H6B 0.2826 1.1056 0.2217 0.051 Uiso calc R 1 1
C C7 0.3043(2) 0.77301(16) -0.22421(19) 0.0386(5) Uani d . 1 1
C C8 0.1799(2) 0.8114(2) -0.3490(2) 0.0554(6) Uani d . 1 1
H H8A 0.1910 0.8897 -0.3664 0.083 Uiso calc R 1 1
H H8B 0.0931 0.8008 -0.3292 0.083 Uiso calc R 1 1
H H8C 0.1755 0.7683 -0.4317 0.083 Uiso calc R 1 1
C C9 0.2929(3) 0.65452(17) -0.1852(2) 0.0519(6) Uani d . 1 1
H H9A 0.2054 0.6440 -0.1668 0.078 Uiso calc R 1 1
H H9B 0.3728 0.6360 -0.1012 0.078 Uiso calc R 1 1
H H9C 0.2932 0.6065 -0.2623 0.078 Uiso calc R 1 1
C C10 0.4397(2) 0.79292(19) -0.2509(2) 0.0509(6) Uani d . 1 1
H H10A 0.5193 0.7704 -0.1688 0.076 Uiso calc R 1 1
H H10B 0.4481 0.8715 -0.2691 0.076 Uiso calc R 1 1
H H10C 0.4395 0.7498 -0.3322 0.076 Uiso calc R 1 1

loop_
_atom_site_aniso_label
_atom_site_aniso_U_11
_atom_site_aniso_U_22
_atom_site_aniso_U_33
_atom_site_aniso_U_12
_atom_site_aniso_U_13
_atom_site_aniso_U_23
C1 0.0292(9) 0.0312(9) 0.0348(10) 0.0023(7) 0.0091(8) -0.0018(8)
O1 0.0362(8) 0.0574(9) 0.0610(10) -0.0095(7) 0.0185(7) -0.0249(7)
O2 0.0354(7) 0.0415(7) 0.0341(7) -0.0039(5) 0.0131(6) -0.0072(5)
C2 0.0282(9) 0.0354(9) 0.0346(10) 0.0003(7) 0.0099(7) -0.0031(8)
N1 0.0323(8) 0.0312(8) 0.0297(8) 0.0030(6) 0.0100(6) 0.0012(6)
O3 0.0359(7) 0.0372(7) 0.0476(8) 0.0030(5) 0.0151(6) 0.0163(6)
C3 0.0411(11) 0.0414(10) 0.0452(12) 0.0090(8) 0.0097(9) 0.0070(9)
C4 0.0517(12) 0.0692(13) 0.0336(11) 0.0100(11) 0.0052(9) 0.0044(10)
C5 0.0500(12) 0.0755(14) 0.0312(11) 0.0035(11) 0.0117(9) -0.0094(10)
C6 0.0361(10) 0.0424(11) 0.0490(12) -0.0018(8) 0.0144(9) -0.0150(9)
C7 0.0433(11) 0.0444(10) 0.0280(9) -0.0017(8) 0.0120(8) -0.0086(8)
C8 0.0564(14) 0.0666(14) 0.0355(11) -0.0055(11) 0.0063(10) -0.0027(10)
C9 0.0704(15) 0.0476(12) 0.0461(12) -0.0023(10) 0.0307(11) -0.0073(10)
C10 0.0546(13) 0.0609(13) 0.0411(11) -0.0055(10) 0.0217(10) -0.0095(10)

loop_
_atom_type_symbol
_atom_type_description
_atom_type_scat_dispersion_real
_atom_type_scat_dispersion_imag
_atom_type_scat_source
C C 0.0181 0.0091 'International Tables Vol C Tables 4.2.6.8 and 6.1.1.4'
H H 0.0000 0.0000 'International Tables Vol C Tables 4.2.6.8 and 6.1.1.4'
N N 0.0311 0.0180 'International Tables Vol C Tables 4.2.6.8 and 6.1.1.4'
O O 0.0492 0.0322 'International Tables Vol C Tables 4.2.6.8 and 6.1.1.4'

loop_
_geom_angle_atom_site_label_1
_geom_angle_atom_site_label_2
_geom_angle_atom_site_label_3
_geom_angle
O1 C1 O2 126.22(16)
O1 C1 C2 123.69(16)
O2 C1 C2 109.97(14)
C1 O2 C7 120.89(13)
N1 C2 C1 109.21(13)
N1 C2 C3 108.94(15)
C1 C2 C3 108.69(15)
N1 C2 H2 110.0
C1 C2 H2 110.0
C3 C2 H2 110.0
O3 N1 C2 104.77(12)
O3 N1 C6 106.58(13)
C2 N1 C6 110.82(13)
N1 O3 H3 109.5
C4 C3 C2 111.74(16)
C4 C3 H3A 109.3
C2 C3 H3A 109.3
C4 C3 H3B 109.3
C2 C3 H3B 109.3
H3A C3 H3B 107.9
C3 C4 C5 109.27(17)
C3 C4 H4A 109.8
C5 C4 H4A 109.8
C3 C4 H4B 109.8
C5 C4 H4B 109.8
H4A C4 H4B 108.3
C6 C5 C4 110.60(17)
C6 C5 H5A 109.5
C4 C5 H5A 109.5
C6 C5 H5B 109.5
C4 C5 H5B 109.5
H5A C5 H5B 108.1
N1 C6 C5 110.36(16)
N1 C6 H6A 109.6
C5 C6 H6A 109.6
N1 C6 H6B 109.6
C5 C6 H6B 109.6
H6A C6 H6B 108.1
O2 C7 C9 110.40(15)
O2 C7 C10 101.79(14)
C9 C7 C10 110.98(17)
O2 C7 C8 109.72(16)
C9 C7 C8 113.25(18)
C10 C7 C8 110.10(17)
C7 C8 H8A 109.5
C7 C8 H8B 109.5
H8A C8 H8B 109.5
C7 C8 H8C 109.5
H8A C8 H8C 109.5
H8B C8 H8C 109.5
C7 C9 H9A 109.5
C7 C9 H9B 109.5
H9A C9 H9B 109.5
C7 C9 H9C 109.5
H9A C9 H9C 109.5
H9B C9 H9C 109.5
C7 C10 H10A 109.5
C7 C10 H10B 109.5
H10A C10 H10B 109.5
C7 C10 H10C 109.5
H10A C10 H10C 109.5
H10B C10 H10C 109.5

loop_
_geom_bond_atom_site_label_1
_geom_bond_atom_site_label_2
_geom_bond_distance
C1 O1 1.202(2)
C1 O2 1.335(2)
C1 C2 1.517(2)
O2 C7 1.484(2)
C2 N1 1.464(2)
C2 C3 1.524(3)
C2 H2 1.0000
N1 O3 1.4477(18)
N1 C6 1.468(2)
O3 H3 0.8400
C3 C4 1.520(3)
C3 H3A 0.9900
C3 H3B 0.9900
C4 C5 1.521(3)
C4 H4A 0.9900
C4 H4B 0.9900
C5 C6 1.512(3)
C5 H5A 0.9900
C5 H5B 0.9900
C6 H6A 0.9900
C6 H6B 0.9900
C7 C9 1.506(3)
C7 C10 1.514(3)
C7 C8 1.522(3)
C8 H8A 0.9800
C8 H8B 0.9800
C8 H8C 0.9800
C9 H9A 0.9800
C9 H9B 0.9800
C9 H9C 0.9800
C10 H10A 0.9800
C10 H10B 0.9800
C10 H10C 0.9800

loop_
_geom_hbond_atom_site_label_D
_geom_hbond_atom_site_label_H
_geom_hbond_atom_site_label_A
_geom_hbond_site_symmetry_A
_geom_hbond_distance_DH
_geom_hbond_distance_HA
_geom_hbond_distance_DA
_geom_hbond_angle_DHA
O3 H3 N1 3_575 0.84 2.12 2.8136(19) 139

loop_
_geom_torsion_atom_site_label_1
_geom_torsion_atom_site_label_2
_geom_torsion_atom_site_label_3
_geom_torsion_atom_site_label_4
_geom_torsion
O1 C1 O2 C7 -3.0(3)
C2 C1 O2 C7 173.14(14)
O1 C1 C2 N1 -42.6(2)
O2 C1 C2 N1 141.07(14)
O1 C1 C2 C3 76.1(2)
O2 C1 C2 C3 -100.19(17)
C1 C2 N1 O3 -65.86(16)
C3 C2 N1 O3 175.55(13)
C1 C2 N1 C6 179.56(14)
C3 C2 N1 C6 60.98(19)
N1 C2 C3 C4 -57.7(2)
C1 C2 C3 C4 -176.65(16)
C2 C3 C4 C5 54.3(2)
C3 C4 C5 C6 -53.9(3)
O3 N1 C6 C5 -175.52(14)
C2 N1 C6 C5 -62.1(2)
C4 C5 C6 N1 58.1(2)
C1 O2 C7 C9 -61.7(2)
C1 O2 C7 C10 -179.57(16)
C1 O2 C7 C8 63.8(2)
C2 N1 O3 H3 152.19
C6 N1 O3 H3 -90.30
